data_2002211
loop_
_publ_author_name
'Mueller-Buschbaum, Hk'
'Schmachtel, W'

_publ_section_title
;
Ueber Erdalkalimetalloxogallate. VI. Zum Problem der
Mischkristallbildung zwischen Ca Ga2 O4 und Ca Al2
O4
;
_journal_name_full
;
Zeitschrift fuer Naturforschung, Teil B. Anorganische Chemie,
Organische Chemie (2,1947-32,1977)
;
_journal_page_first 1604
_journal_page_last 1606
_journal_volume 31
_journal_year 1976
_chemical_formula_structural 'Ca Ga Al O4'
_chemical_formula_sum 'Al Ca Ga O4'
_chemical_name_systematic 'Calcium gallium aluminium oxide'
_space_group_IT_number 14
_symmetry_cell_setting monoclinic
_symmetry_Int_Tables_number 14
_symmetry_space_group_name_Hall '-P 2ybc'
_symmetry_space_group_name_H-M 'P 1 21/c 1'
_cell_angle_alpha 90
_cell_angle_beta 94.77
_cell_angle_gamma 90
_cell_formula_units_Z 8
_cell_length_a 10.424
_cell_length_b 8.718
_cell_length_c 7.986
_cell_volume 723.2
_refine_ls_R_factor_all 0.064
_cod_database_code 2002211

loop_
_symmetry_equiv_pos_as_xyz
x,y,z
-x,1/2+y,1/2-z
-x,-y,-z
x,1/2-y,1/2+z

loop_
_atom_site_label
_atom_site_type_symbol
_atom_site_symmetry_multiplicity
_atom_site_Wyckoff_symbol
_atom_site_fract_x
_atom_site_fract_y
_atom_site_fract_z
_atom_site_occupancy
_atom_site_attached_hydrogens
_atom_site_calc_flag
Al1 Al3+ 4 e 0.29 0.39 0.117 0.5 0 d
Al2 Al3+ 4 e 0.696 0.404 0.11 0.5 0 d
Al3 Al3+ 4 e 0.822 0.555 0.361 0.5 0 d
Al4 Al3+ 4 e 0.229 0.559 0.369 0.5 0 d
Ga1 Ga3+ 4 e 0.29 0.39 0.117 0.5 0 d
Ga2 Ga3+ 4 e 0.696 0.404 0.11 0.5 0 d
Ga3 Ga3+ 4 e 0.822 0.555 0.361 0.5 0 d
Ga4 Ga3+ 4 e 0.229 0.559 0.369 0.5 0 d
Ca1 Ca2+ 4 e 0.535 0.239 0.353 1. 0 d
Ca2 Ca2+ 4 e 0.001 0.214 0.371 1. 0 d
O1 O2- 4 e 0.358 0.435 0.282 1. 0 d
O2 O2- 4 e 0.728 0.419 0.461 1. 0 d
O3 O2- 4 e 0.143 0.242 0.071 1. 0 d
O4 O2- 4 e 0.487 0.339 0.058 1. 0 d
O5 O2- 4 e 0.211 0.566 0.041 1. 0 d
O6 O2- 4 e 0.716 0.58 0.201 1. 0 d
O7 O2- 4 e 0.768 0.244 0.21 1. 0 d
O8 O2- 4 e 0.024 0.481 0.326 1. 0 d

loop_
_atom_type_symbol
_atom_type_oxidation_number
Al3+ 3.000
Ga3+ 3.000
Ca2+ 2.000
O2- -2.000
